data_4037802
loop_
_publ_author_name
'Rzeigui, Maha'
'Traikia, Mounir'
'Jouffret, Laurent'
'Kriznik, Alexandre'
'Khiari, Jameleddine'
'Roy, Olivier'
'Taillefumier, Claude'

_publ_section_title
;
 Strengthening Peptoid Helicity through Sequence Site-Specific Positioning
 of Amide Cis-Inducing <i>Nt</i>Bu monomers.
;
_journal_name_full 'The Journal of organic chemistry'
_journal_paper_doi 10.1021/acs.joc.9b02916
_journal_year 2019
_chemical_formula_sum 'C28 H53 N3 O5'
_chemical_formula_weight 511.73
_space_group_crystal_system triclinic
_space_group_IT_number 1
_space_group_name_Hall 'P 1'
_space_group_name_H-M_alt 'P 1'
_atom_sites_solution_hydrogens geom
_audit_creation_method SHELXL-2018/3
_cell_angle_alpha 88.79
_cell_angle_beta 63.77
_cell_angle_gamma 60.84
_cell_formula_units_Z 1
_cell_length_a 9.795
_cell_length_b 9.845
_cell_length_c 10.769
_cell_measurement_reflns_used 263
_cell_measurement_temperature 173(2)
_cell_measurement_theta_max 28.98
_cell_measurement_theta_min 3.01
_cell_volume 788.074
_computing_cell_refinement 'Bruker SAINT'
_computing_data_collection 'Bruker APEX2'
_computing_data_reduction 'Bruker SAINT'
_computing_molecular_graphics 'Bruker SHELXTL'
_computing_publication_material 'Bruker SHELXTL'
_computing_structure_refinement 'SHELXL-2018/3 (Sheldrick, 2018)'
_computing_structure_solution 'SHELXT 2014/5 (Sheldrick, 2014)'
_diffrn_ambient_temperature 173(2)
_diffrn_measured_fraction_theta_full 0.998
_diffrn_measured_fraction_theta_max 0.903
_diffrn_measurement_device_type 'Bruker APEX-II CCD'
_diffrn_measurement_method '\f and \w scans'
_diffrn_radiation_type MoK\a
_diffrn_radiation_wavelength 0.71073
_diffrn_reflns_av_R_equivalents 0.0428
_diffrn_reflns_av_unetI/netI 0.0375
_diffrn_reflns_Laue_measured_fraction_full 0.998
_diffrn_reflns_Laue_measured_fraction_max 0.903
_diffrn_reflns_limit_h_max 15
_diffrn_reflns_limit_h_min -15
_diffrn_reflns_limit_k_max 14
_diffrn_reflns_limit_k_min -14
_diffrn_reflns_limit_l_max 16
_diffrn_reflns_limit_l_min -15
_diffrn_reflns_number 57050
_diffrn_reflns_point_group_measured_fraction_full 0.998
_diffrn_reflns_point_group_measured_fraction_max 0.863
_diffrn_reflns_theta_full 25.242
_diffrn_reflns_theta_max 33.739
_diffrn_reflns_theta_min 3.656
_diffrn_source molybdene
_exptl_absorpt_coefficient_mu 0.073
_exptl_absorpt_correction_T_max 1.0000
_exptl_absorpt_correction_T_min 0.9249
_exptl_absorpt_correction_type numerical
_exptl_absorpt_process_details 'Bruker (2001). SADABS. Bruker AXS Inc., Madison, Wisconsin, USA.'
_exptl_crystal_colour colorless
_exptl_crystal_density_diffrn 1.078
_exptl_crystal_description block
_exptl_crystal_F_000 282
_exptl_crystal_size_max 0.554
_exptl_crystal_size_mid 0.362
_exptl_crystal_size_min 0.322
_refine_diff_density_max 0.493
_refine_diff_density_min -0.424
_refine_diff_density_rms 0.049
_refine_ls_abs_structure_details
;
 Flack x determined using 3424 quotients [(I+)-(I-)]/[(I+)+(I-)]
 (Parsons, Flack and Wagner, Acta Cryst. B69 (2013) 249-259).
;
_refine_ls_abs_structure_Flack -0.1(2)
_refine_ls_extinction_method none
_refine_ls_goodness_of_fit_ref 1.035
_refine_ls_hydrogen_treatment constr
_refine_ls_matrix_type full
_refine_ls_number_parameters 340
_refine_ls_number_reflns 10894
_refine_ls_number_restraints 3
_refine_ls_restrained_S_all 1.035
_refine_ls_R_factor_all 0.0841
_refine_ls_R_factor_gt 0.0570
_refine_ls_shift/su_max 0.000
_refine_ls_shift/su_mean 0.000
_refine_ls_structure_factor_coef Fsqd
_refine_ls_weighting_details 'w=1/[\s^2^(Fo^2^)+(0.0743P)^2^+0.1972P] where P=(Fo^2^+2Fc^2^)/3'
_refine_ls_weighting_scheme calc
_refine_ls_wR_factor_gt 0.1396
_refine_ls_wR_factor_ref 0.1569
_reflns_Friedel_coverage 0.911
_reflns_Friedel_fraction_full 0.998
_reflns_Friedel_fraction_max 0.823
_reflns_number_gt 8286
_reflns_number_total 10894
_reflns_threshold_expression 'I > 2\s(I)'
_cod_data_source_file jo9b02916_si_002.cif
_cod_data_source_block MR101
_cod_original_cell_volume 788.1
_cod_database_code 4037802
_shelx_shelxl_version_number 2018/3
_shelx_space_group_comment
;
The symmetry employed for this shelxl refinement is uniquely defined
by the following loop, which should always be used as a source of
symmetry information in preference to the above space-group names.
They are only intended as comments.
;
_shelx_estimated_absorpt_t_min 0.961
_shelx_estimated_absorpt_t_max 0.977

loop_
_space_group_symop_operation_xyz
'x, y, z'

loop_
_atom_site_label
_atom_site_type_symbol
_atom_site_fract_x
_atom_site_fract_y
_atom_site_fract_z
_atom_site_U_iso_or_equiv
_atom_site_adp_type
_atom_site_occupancy
_atom_site_site_symmetry_order
_atom_site_calc_flag
_atom_site_refinement_flags_posn
_atom_site_refinement_flags_adp
O1 O 0.8326(3) 0.2044(2) 0.5053(2) 0.0401(4) Uani 1 1 d . .
O2 O 0.4431(3) 0.7299(3) 0.3424(2) 0.0448(5) Uani 1 1 d . .
O3 O 0.3507(2) 0.6014(2) 0.72181(18) 0.0335(4) Uani 1 1 d . .
O4 O 1.0819(3) 0.4777(3) 0.4447(3) 0.0553(6) Uani 1 1 d . .
O5 O 0.2695(3) 0.7426(3) 0.2536(2) 0.0509(6) Uani 1 1 d . .
N1 N 0.9031(3) 0.4329(2) 0.3935(2) 0.0312(4) Uani 1 1 d . .
N2 N 0.5611(3) 0.3184(2) 0.5150(2) 0.0260(4) Uani 1 1 d . .
N3 N 0.1870(3) 0.7471(2) 0.6179(2) 0.0252(4) Uani 1 1 d . .
C1 C 1.2252(5) 0.2652(6) 0.1935(5) 0.0807(14) Uani 1 1 d . .
H52 H 1.266094 0.325638 0.222183 0.121 Uiso 1 1 calc R U
H1 H 1.298389 0.219621 0.089905 0.121 Uiso 1 1 calc R U
H53 H 1.237397 0.178271 0.242407 0.121 Uiso 1 1 calc R U
C2 C 1.0259(4) 0.3786(3) 0.2345(3) 0.0348(5) Uani 1 1 d . .
C3 C 0.7236(3) 0.4611(3) 0.4501(3) 0.0347(5) Uani 1 1 d . .
H6 H 0.685583 0.490810 0.377318 0.042 Uiso 1 1 calc R U
H7 H 0.638612 0.553172 0.535181 0.042 Uiso 1 1 calc R U
C4 C 0.7114(3) 0.3150(3) 0.4921(3) 0.0294(4) Uani 1 1 d . .
C5 C 0.4154(3) 0.4559(3) 0.5053(2) 0.0260(4) Uani 1 1 d . .
H44 H 0.328603 0.428271 0.510936 0.031 Uiso 1 1 calc R U
H45 H 0.465232 0.479325 0.411213 0.031 Uiso 1 1 calc R U
C6 C 0.3148(3) 0.6085(3) 0.6249(2) 0.0250(4) Uani 1 1 d . .
C7 C 0.1566(3) 0.7555(3) 0.4955(2) 0.0275(4) Uani 1 1 d . .
H34 H 0.044487 0.858749 0.519000 0.033 Uiso 1 1 calc R U
H35 H 0.138382 0.668153 0.480262 0.033 Uiso 1 1 calc R U
C8 C 0.3093(3) 0.7420(3) 0.3563(2) 0.0273(4) Uani 1 1 d . .
C9 C 0.4042(4) 0.7007(4) 0.0996(3) 0.0411(6) Uani 1 1 d . .
C10 C 0.4687(9) 0.8114(7) 0.0699(5) 0.0928(18) Uani 1 1 d . .
H2 H 0.560173 0.780030 0.098285 0.139 Uiso 1 1 calc R U
H42 H 0.367724 0.921028 0.124093 0.139 Uiso 1 1 calc R U
H43 H 0.521180 0.806698 -0.032516 0.139 Uiso 1 1 calc R U
C11 C 0.8194(6) 0.5150(4) 0.6447(4) 0.0533(8) Uani 1 1 d . .
H4 H 0.879359 0.515403 0.697204 0.080 Uiso 1 1 calc R U
H3 H 0.785805 0.434978 0.666542 0.080 Uiso 1 1 calc R U
H5 H 0.711119 0.621457 0.673211 0.080 Uiso 1 1 calc R U
C12 C 0.9464(4) 0.4733(3) 0.4852(3) 0.0351(5) Uani 1 1 d . .
C13 C 0.5355(3) 0.1895(3) 0.5752(3) 0.0304(5) Uani 1 1 d . .
H11 H 0.622581 0.137543 0.611341 0.036 Uiso 1 1 calc R U
C14 C 0.3477(5) 0.2627(4) 0.7070(3) 0.0483(7) Uani 1 1 d . .
H9 H 0.320844 0.354671 0.767966 0.072 Uiso 1 1 calc R U
H8 H 0.344576 0.181781 0.760823 0.072 Uiso 1 1 calc R U
H10 H 0.257749 0.298416 0.676220 0.072 Uiso 1 1 calc R U
C15 C 0.5887(4) 0.0540(3) 0.4588(3) 0.0332(5) Uani 1 1 d . .
C16 C 0.7828(4) -0.0148(4) 0.3365(3) 0.0447(6) Uani 1 1 d . .
H13 H 0.813641 -0.098274 0.263413 0.067 Uiso 1 1 calc R U
H14 H 0.865826 -0.061195 0.374330 0.067 Uiso 1 1 calc R U
H12 H 0.792174 0.071369 0.293901 0.067 Uiso 1 1 calc R U
C17 C 0.5835(5) -0.0837(4) 0.5286(4) 0.0473(7) Uani 1 1 d . .
H15 H 0.460005 -0.045300 0.603218 0.071 Uiso 1 1 calc R U
H17 H 0.661854 -0.119145 0.570939 0.071 Uiso 1 1 calc R U
H16 H 0.625481 -0.173843 0.455757 0.071 Uiso 1 1 calc R U
C18 C 0.4651(4) 0.1107(3) 0.3943(3) 0.0403(6) Uani 1 1 d . .
H19 H 0.479592 0.188462 0.340116 0.060 Uiso 1 1 calc R U
H20 H 0.339959 0.161486 0.470959 0.060 Uiso 1 1 calc R U
H18 H 0.496512 0.018466 0.330303 0.060 Uiso 1 1 calc R U
C19 C 0.0909(3) 0.8974(3) 0.7296(3) 0.0285(4) Uani 1 1 d . .
H21 H 0.165827 0.875688 0.775939 0.034 Uiso 1 1 calc R U
C20 C -0.0966(3) 0.9368(3) 0.8511(3) 0.0351(5) Uani 1 1 d . .
C21 C -0.1746(6) 1.0829(4) 0.9665(4) 0.0634(10) Uani 1 1 d . .
H24 H -0.212072 1.179674 0.930672 0.095 Uiso 1 1 calc R U
H22 H -0.082767 1.066871 0.990023 0.095 Uiso 1 1 calc R U
H23 H -0.278758 1.095203 1.052315 0.095 Uiso 1 1 calc R U
C22 C -0.2296(4) 0.9732(5) 0.7975(4) 0.0536(8) Uani 1 1 d . .
H26 H -0.348559 1.009597 0.879192 0.080 Uiso 1 1 calc R U
H25 H -0.187775 0.875706 0.733417 0.080 Uiso 1 1 calc R U
H27 H -0.237212 1.057411 0.745810 0.080 Uiso 1 1 calc R U
C23 C -0.0750(4) 0.7950(4) 0.9199(3) 0.0436(6) Uani 1 1 d . .
H28 H 0.014414 0.766291 0.950256 0.065 Uiso 1 1 calc R U
H30 H -0.034841 0.702806 0.850376 0.065 Uiso 1 1 calc R U
H29 H -0.190611 0.825271 1.003181 0.065 Uiso 1 1 calc R U
C24 C 0.0881(4) 1.0353(3) 0.6607(3) 0.0402(6) Uani 1 1 d . .
H32 H 0.204723 0.995313 0.574618 0.060 Uiso 1 1 calc R U
H33 H 0.064687 1.119275 0.728475 0.060 Uiso 1 1 calc R U
H31 H -0.006827 1.079870 0.634927 0.060 Uiso 1 1 calc R U
C25 C 0.5503(11) 0.5339(6) 0.0600(5) 0.157(4) Uani 1 1 d . .
H37 H 0.623228 0.496316 -0.044318 0.236 Uiso 1 1 calc R U
H38 H 0.500186 0.467463 0.097843 0.236 Uiso 1 1 calc R U
H36 H 0.625760 0.525960 0.099994 0.236 Uiso 1 1 calc R U
C26 C 0.2904(10) 0.7334(14) 0.0300(5) 0.168(5) Uani 1 1 d . .
H39 H 0.346884 0.752014 -0.064017 0.252 Uiso 1 1 calc R U
H41 H 0.170258 0.828575 0.090173 0.252 Uiso 1 1 calc R U
H40 H 0.280401 0.640631 0.018650 0.252 Uiso 1 1 calc R U
C27 C 0.9845(7) 0.2802(6) 0.1639(5) 0.0723(12) Uani 1 1 d . .
H46 H 0.997715 0.187431 0.204585 0.108 Uiso 1 1 calc R U
H47 H 1.068360 0.242938 0.060779 0.108 Uiso 1 1 calc R U
H48 H 0.860964 0.347554 0.181516 0.108 Uiso 1 1 calc R U
C28 C 1.0018(8) 0.5248(5) 0.1760(4) 0.0832(16) Uani 1 1 d . .
H49 H 0.874199 0.599405 0.206998 0.125 Uiso 1 1 calc R U
H50 H 1.071173 0.491792 0.071338 0.125 Uiso 1 1 calc R U
H51 H 1.044514 0.577994 0.211661 0.125 Uiso 1 1 calc R U

loop_
_atom_site_aniso_label
_atom_site_aniso_U_11
_atom_site_aniso_U_22
_atom_site_aniso_U_33
_atom_site_aniso_U_23
_atom_site_aniso_U_13
_atom_site_aniso_U_12
O1 0.0403(10) 0.0374(10) 0.0628(13) 0.0234(9) -0.0372(10) -0.0240(8)
O2 0.0420(10) 0.0805(15) 0.0337(10) 0.0230(10) -0.0235(9) -0.0431(11)
O3 0.0357(9) 0.0356(9) 0.0262(8) 0.0039(7) -0.0205(7) -0.0122(7)
O4 0.0499(13) 0.0651(14) 0.0700(16) 0.0065(12) -0.0337(12) -0.0392(12)
O5 0.0479(11) 0.1046(19) 0.0213(8) 0.0189(10) -0.0200(8) -0.0521(13)
N1 0.0306(10) 0.0324(10) 0.0396(11) 0.0091(8) -0.0199(9) -0.0205(9)
N2 0.0268(9) 0.0286(9) 0.0277(9) 0.0071(7) -0.0148(8) -0.0170(8)
N3 0.0258(8) 0.0314(9) 0.0216(8) 0.0057(7) -0.0142(7) -0.0150(8)
C1 0.0433(19) 0.079(3) 0.064(3) -0.014(2) -0.0212(19) 0.0010(19)
C2 0.0355(12) 0.0305(12) 0.0390(13) 0.0062(10) -0.0184(11) -0.0178(10)
C3 0.0283(11) 0.0327(12) 0.0522(15) 0.0143(11) -0.0236(11) -0.0190(10)
C4 0.0314(11) 0.0311(11) 0.0342(12) 0.0103(9) -0.0207(10) -0.0184(9)
C5 0.0248(10) 0.0312(11) 0.0247(10) 0.0042(8) -0.0139(8) -0.0150(9)
C6 0.0251(9) 0.0313(10) 0.0216(9) 0.0053(8) -0.0133(8) -0.0155(8)
C7 0.0283(10) 0.0360(11) 0.0232(10) 0.0080(9) -0.0156(9) -0.0179(9)
C8 0.0320(11) 0.0319(11) 0.0242(10) 0.0089(8) -0.0167(9) -0.0188(9)
C9 0.0498(15) 0.0646(18) 0.0196(11) 0.0102(11) -0.0144(11) -0.0400(14)
C10 0.161(5) 0.097(3) 0.041(2) 0.030(2) -0.033(3) -0.098(4)
C11 0.075(2) 0.0539(18) 0.0410(16) 0.0101(14) -0.0288(16) -0.0414(18)
C12 0.0394(13) 0.0310(11) 0.0439(14) 0.0062(10) -0.0244(12) -0.0212(11)
C13 0.0380(12) 0.0358(12) 0.0309(11) 0.0141(9) -0.0212(10) -0.0251(10)
C14 0.0523(17) 0.0550(18) 0.0342(14) 0.0128(13) -0.0100(13) -0.0366(15)
C15 0.0400(13) 0.0331(12) 0.0401(13) 0.0140(10) -0.0251(11) -0.0240(11)
C16 0.0428(15) 0.0389(14) 0.0461(16) 0.0011(12) -0.0183(13) -0.0205(12)
C17 0.0633(19) 0.0411(15) 0.067(2) 0.0277(14) -0.0453(17) -0.0363(14)
C18 0.0526(16) 0.0388(13) 0.0503(16) 0.0160(12) -0.0358(14) -0.0291(13)
C19 0.0304(11) 0.0281(10) 0.0279(11) 0.0039(8) -0.0176(9) -0.0131(9)
C20 0.0292(11) 0.0389(13) 0.0243(11) 0.0049(9) -0.0119(9) -0.0108(10)
C21 0.062(2) 0.0445(18) 0.0390(17) -0.0059(14) -0.0116(16) -0.0104(16)
C22 0.0307(13) 0.082(2) 0.0425(16) 0.0249(16) -0.0193(12) -0.0253(15)
C23 0.0372(14) 0.0527(16) 0.0329(13) 0.0167(12) -0.0138(11) -0.0220(13)
C24 0.0472(15) 0.0364(13) 0.0483(16) 0.0150(12) -0.0283(13) -0.0257(12)
C25 0.211(8) 0.039(2) 0.036(2) 0.0014(17) 0.000(3) 0.002(3)
C26 0.147(6) 0.417(15) 0.035(2) 0.059(5) -0.052(3) -0.206(8)
C27 0.086(3) 0.103(3) 0.050(2) 0.006(2) -0.033(2) -0.065(3)
C28 0.123(4) 0.051(2) 0.045(2) 0.0167(16) -0.019(2) -0.046(2)

loop_
_atom_type_symbol
_atom_type_description
_atom_type_scat_dispersion_real
_atom_type_scat_dispersion_imag
_atom_type_scat_source
C C 0.0033 0.0016 'International Tables Vol C Tables 4.2.6.8 and 6.1.1.4'
H H 0.0000 0.0000 'International Tables Vol C Tables 4.2.6.8 and 6.1.1.4'
N N 0.0061 0.0033 'International Tables Vol C Tables 4.2.6.8 and 6.1.1.4'
O O 0.0106 0.0060 'International Tables Vol C Tables 4.2.6.8 and 6.1.1.4'

loop_
_geom_angle_atom_site_label_1
_geom_angle_atom_site_label_2
_geom_angle_atom_site_label_3
_geom_angle
C8 O5 C9 122.1(2)
C12 N1 C3 118.8(2)
C12 N1 C2 122.2(2)
C3 N1 C2 118.6(2)
C4 N2 C5 121.72(18)
C4 N2 C13 117.42(19)
C5 N2 C13 120.02(18)
C6 N3 C7 121.33(18)
C6 N3 C19 118.73(17)
C7 N3 C19 119.58(18)
C2 C1 H52 109.5
C2 C1 H1 109.5
H52 C1 H1 109.5
C2 C1 H53 109.5
H52 C1 H53 109.5
H1 C1 H53 109.5
N1 C2 C28 108.7(2)
N1 C2 C27 110.6(2)
C28 C2 C27 110.4(3)
N1 C2 C1 112.1(3)
C28 C2 C1 109.7(4)
C27 C2 C1 105.2(3)
N1 C3 C4 113.7(2)
N1 C3 H6 108.8
C4 C3 H6 108.8
N1 C3 H7 108.8
C4 C3 H7 108.8
H6 C3 H7 107.7
O1 C4 N2 123.3(2)
O1 C4 C3 119.7(2)
N2 C4 C3 117.00(19)
N2 C5 C6 112.89(17)
N2 C5 H44 109.0
C6 C5 H44 109.0
N2 C5 H45 109.0
C6 C5 H45 109.0
H44 C5 H45 107.8
O3 C6 N3 122.4(2)
O3 C6 C5 120.2(2)
N3 C6 C5 117.44(17)
N3 C7 C8 114.38(18)
N3 C7 H34 108.7
C8 C7 H34 108.7
N3 C7 H35 108.7
C8 C7 H35 108.7
H34 C7 H35 107.6
O2 C8 O5 126.0(2)
O2 C8 C7 125.8(2)
O5 C8 C7 108.24(19)
C25 C9 C10 112.3(5)
C25 C9 O5 108.6(3)
C10 C9 O5 111.5(3)
C25 C9 C26 114.9(6)
C10 C9 C26 107.7(5)
O5 C9 C26 101.4(3)
C9 C10 H2 109.5
C9 C10 H42 109.5
H2 C10 H42 109.5
C9 C10 H43 109.5
H2 C10 H43 109.5
H42 C10 H43 109.5
C12 C11 H4 109.5
C12 C11 H3 109.5
H4 C11 H3 109.5
C12 C11 H5 109.5
H4 C11 H5 109.5
H3 C11 H5 109.5
O4 C12 N1 123.0(3)
O4 C12 C11 118.9(3)
N1 C12 C11 118.1(2)
N2 C13 C14 110.5(2)
N2 C13 C15 112.52(19)
C14 C13 C15 115.5(2)
N2 C13 H11 105.8
C14 C13 H11 105.8
C15 C13 H11 105.8
C13 C14 H9 109.5
C13 C14 H8 109.5
H9 C14 H8 109.5
C13 C14 H10 109.5
H9 C14 H10 109.5
H8 C14 H10 109.5
C18 C15 C16 108.2(2)
C18 C15 C17 109.5(2)
C16 C15 C17 107.5(2)
C18 C15 C13 113.3(2)
C16 C15 C13 110.3(2)
C17 C15 C13 107.9(2)
C15 C16 H13 109.5
C15 C16 H14 109.5
H13 C16 H14 109.5
C15 C16 H12 109.5
H13 C16 H12 109.5
H14 C16 H12 109.5
C15 C17 H15 109.5
C15 C17 H17 109.5
H15 C17 H17 109.5
C15 C17 H16 109.5
H15 C17 H16 109.5
H17 C17 H16 109.5
C15 C18 H19 109.5
C15 C18 H20 109.5
H19 C18 H20 109.5
C15 C18 H18 109.5
H19 C18 H18 109.5
H20 C18 H18 109.5
N3 C19 C24 110.6(2)
N3 C19 C20 112.79(19)
C24 C19 C20 114.7(2)
N3 C19 H21 106.0
C24 C19 H21 106.0
C20 C19 H21 106.0
C23 C20 C22 108.3(3)
C23 C20 C21 108.0(2)
C22 C20 C21 109.3(3)
C23 C20 C19 109.9(2)
C22 C20 C19 112.8(2)
C21 C20 C19 108.4(3)
C20 C21 H24 109.5
C20 C21 H22 109.5
H24 C21 H22 109.5
C20 C21 H23 109.5
H24 C21 H23 109.5
H22 C21 H23 109.5
C20 C22 H26 109.5
C20 C22 H25 109.5
H26 C22 H25 109.5
C20 C22 H27 109.5
H26 C22 H27 109.5
H25 C22 H27 109.5
C20 C23 H28 109.5
C20 C23 H30 109.5
H28 C23 H30 109.5
C20 C23 H29 109.5
H28 C23 H29 109.5
H30 C23 H29 109.5
C19 C24 H32 109.5
C19 C24 H33 109.5
H32 C24 H33 109.5
C19 C24 H31 109.5
H32 C24 H31 109.5
H33 C24 H31 109.5
C9 C25 H37 109.5
C9 C25 H38 109.5
H37 C25 H38 109.5
C9 C25 H36 109.5
H37 C25 H36 109.5
H38 C25 H36 109.5
C9 C26 H39 109.5
C9 C26 H41 109.5
H39 C26 H41 109.5
C9 C26 H40 109.5
H39 C26 H40 109.5
H41 C26 H40 109.5
C2 C27 H46 109.5
C2 C27 H47 109.5
H46 C27 H47 109.5
C2 C27 H48 109.5
H46 C27 H48 109.5
H47 C27 H48 109.5
C2 C28 H49 109.5
C2 C28 H50 109.5
H49 C28 H50 109.5
C2 C28 H51 109.5
H49 C28 H51 109.5
H50 C28 H51 109.5

loop_
_geom_bond_atom_site_label_1
_geom_bond_atom_site_label_2
_geom_bond_distance
O1 C4 1.225(3)
O2 C8 1.195(3)
O3 C6 1.232(3)
O4 C12 1.223(3)
O5 C8 1.325(3)
O5 C9 1.492(3)
N1 C12 1.367(3)
N1 C3 1.457(3)
N1 C2 1.502(4)
N2 C4 1.364(3)
N2 C5 1.457(3)
N2 C13 1.492(3)
N3 C6 1.359(3)
N3 C7 1.467(3)
N3 C19 1.496(3)
C1 C2 1.545(5)
C1 H52 0.9800
C1 H1 0.9800
C1 H53 0.9800
C2 C28 1.512(4)
C2 C27 1.539(4)
C3 C4 1.543(3)
C3 H6 0.9900
C3 H7 0.9900
C5 C6 1.550(3)
C5 H44 0.9900
C5 H45 0.9900
C7 C8 1.528(3)
C7 H34 0.9900
C7 H35 0.9900
C9 C25 1.458(6)
C9 C10 1.471(5)
C9 C26 1.512(6)
C10 H2 0.9800
C10 H42 0.9800
C10 H43 0.9800
C11 C12 1.519(5)
C11 H4 0.9800
C11 H3 0.9800
C11 H5 0.9800
C13 C14 1.537(4)
C13 C15 1.562(3)
C13 H11 1.0000
C14 H9 0.9800
C14 H8 0.9800
C14 H10 0.9800
C15 C18 1.525(4)
C15 C16 1.542(4)
C15 C17 1.548(4)
C16 H13 0.9800
C16 H14 0.9800
C16 H12 0.9800
C17 H15 0.9800
C17 H17 0.9800
C17 H16 0.9800
C18 H19 0.9800
C18 H20 0.9800
C18 H18 0.9800
C19 C24 1.528(4)
C19 C20 1.561(3)
C19 H21 1.0000
C20 C23 1.533(4)
C20 C22 1.536(4)
C20 C21 1.536(4)
C21 H24 0.9800
C21 H22 0.9800
C21 H23 0.9800
C22 H26 0.9800
C22 H25 0.9800
C22 H27 0.9800
C23 H28 0.9800
C23 H30 0.9800
C23 H29 0.9800
C24 H32 0.9800
C24 H33 0.9800
C24 H31 0.9800
C25 H37 0.9800
C25 H38 0.9800
C25 H36 0.9800
C26 H39 0.9800
C26 H41 0.9800
C26 H40 0.9800
C27 H46 0.9800
C27 H47 0.9800
C27 H48 0.9800
C28 H49 0.9800
C28 H50 0.9800
C28 H51 0.9800

loop_
_geom_torsion_atom_site_label_1
_geom_torsion_atom_site_label_2
_geom_torsion_atom_site_label_3
_geom_torsion_atom_site_label_4
_geom_torsion
C12 N1 C2 C28 -81.0(4)
C3 N1 C2 C28 91.7(3)
C12 N1 C2 C27 157.6(3)
C3 N1 C2 C27 -29.7(4)
C12 N1 C2 C1 40.5(4)
C3 N1 C2 C1 -146.8(3)
C12 N1 C3 C4 -92.8(3)
C2 N1 C3 C4 94.3(3)
C5 N2 C4 O1 176.8(2)
C13 N2 C4 O1 7.3(4)
C5 N2 C4 C3 -2.1(3)
C13 N2 C4 C3 -171.6(2)
N1 C3 C4 O1 15.4(4)
N1 C3 C4 N2 -165.6(2)
C4 N2 C5 C6 -67.2(3)
C13 N2 C5 C6 102.1(2)
C7 N3 C6 O3 175.1(2)
C19 N3 C6 O3 2.0(3)
C7 N3 C6 C5 -5.3(3)
C19 N3 C6 C5 -178.4(2)
N2 C5 C6 O3 -6.1(3)
N2 C5 C6 N3 174.28(19)
C6 N3 C7 C8 -69.1(3)
C19 N3 C7 C8 103.9(2)
C9 O5 C8 O2 10.4(4)
C9 O5 C8 C7 -168.4(3)
N3 C7 C8 O2 -2.1(4)
N3 C7 C8 O5 176.7(2)
C8 O5 C9 C25 63.3(6)
C8 O5 C9 C10 -60.9(5)
C8 O5 C9 C26 -175.3(5)
C3 N1 C12 O4 -168.1(3)
C2 N1 C12 O4 4.5(4)
C3 N1 C12 C11 11.7(4)
C2 N1 C12 C11 -175.6(2)
C4 N2 C13 C14 128.2(2)
C5 N2 C13 C14 -41.5(3)
C4 N2 C13 C15 -101.0(2)
C5 N2 C13 C15 89.3(2)
N2 C13 C15 C18 -66.7(3)
C14 C13 C15 C18 61.5(3)
N2 C13 C15 C16 54.7(3)
C14 C13 C15 C16 -177.2(2)
N2 C13 C15 C17 171.8(2)
C14 C13 C15 C17 -60.0(3)
C6 N3 C19 C24 131.6(2)
C7 N3 C19 C24 -41.6(3)
C6 N3 C19 C20 -98.4(2)
C7 N3 C19 C20 88.4(2)
N3 C19 C20 C23 56.7(3)
C24 C19 C20 C23 -175.4(2)
N3 C19 C20 C22 -64.3(3)
C24 C19 C20 C22 63.6(3)
N3 C19 C20 C21 174.5(2)
C24 C19 C20 C21 -57.6(3)
